data_7135894
loop_
_publ_author_name
'Seeger, Frederic'
'Renz, Liesa'
'Wesemann, Lars'

_publ_section_title
;
 Tetrylidyne coordination modes: vinyl-type germa-ruthena anion
 [Ru&#xe001;Ge:]<sup>-</sup> and its reaction with monofluorobenzene.
;
_journal_issue 36
_journal_name_full 'Chemical communications (Cambridge, England)'
_journal_page_first 9198
_journal_page_last 9202
_journal_paper_doi 10.1039/d6cc01226d
_journal_volume 62
_journal_year 2026
_chemical_formula_moiety 'C60 H64 F5 Ge P Ru'
_chemical_formula_sum 'C60 H64 F5 Ge P Ru'
_chemical_formula_weight 1084.74
_space_group_crystal_system triclinic
_space_group_IT_number 2
_space_group_name_Hall '-P 1'
_space_group_name_H-M_alt 'P -1'
_atom_sites_solution_hydrogens geom
_audit_creation_method SHELXL-2018/3
_audit_update_record
;
2025-12-01 deposited with the CCDC.	2026-04-09 downloaded from the CCDC.
;
_cell_angle_alpha 67.9240(10)
_cell_angle_beta 75.6280(10)
_cell_angle_gamma 68.5030(10)
_cell_formula_units_Z 2
_cell_length_a 12.9143(3)
_cell_length_b 14.1030(4)
_cell_length_c 16.5775(4)
_cell_measurement_reflns_used 9967
_cell_measurement_temperature 100(2)
_cell_measurement_theta_max 30.44
_cell_measurement_theta_min 2.30
_cell_volume 2581.82(12)
_computing_cell_refinement 'Bruker SAINT'
_computing_data_collection 'Bruker APEX2'
_computing_data_reduction 'Bruker SAINT'
_computing_publication_material Platon,Wingx,Shelxle
_computing_structure_refinement 'SHELXL-2018/3 (Sheldrick, 2018)'
_computing_structure_solution 'SHELXT 2014/4 (Sheldrick, 2014)'
_diffrn_ambient_temperature 100(2)
_diffrn_measured_fraction_theta_full 0.999
_diffrn_measured_fraction_theta_max 0.993
_diffrn_measurement_device_type 'Bruker APEX-II CCD'
_diffrn_measurement_method '\f and \w scans'
_diffrn_radiation_type MoK\a
_diffrn_radiation_wavelength 0.71073
_diffrn_reflns_av_R_equivalents 0.0420
_diffrn_reflns_av_unetI/netI 0.0265
_diffrn_reflns_Laue_measured_fraction_full 0.999
_diffrn_reflns_Laue_measured_fraction_max 0.993
_diffrn_reflns_limit_h_max 18
_diffrn_reflns_limit_h_min -18
_diffrn_reflns_limit_k_max 20
_diffrn_reflns_limit_k_min -20
_diffrn_reflns_limit_l_max 23
_diffrn_reflns_limit_l_min -23
_diffrn_reflns_number 127602
_diffrn_reflns_point_group_measured_fraction_full 0.999
_diffrn_reflns_point_group_measured_fraction_max 0.993
_diffrn_reflns_theta_full 25.242
_diffrn_reflns_theta_max 30.550
_diffrn_reflns_theta_min 1.337
_exptl_absorpt_coefficient_mu 0.962
_exptl_absorpt_correction_T_max 0.7461
_exptl_absorpt_correction_T_min 0.6958
_exptl_absorpt_correction_type multi-scan
_exptl_absorpt_process_details 'SADABS V2008/1 (Bruker AXS)'
_exptl_crystal_colour green
_exptl_crystal_density_diffrn 1.395
_exptl_crystal_description prism
_exptl_crystal_F_000 1120
_exptl_crystal_size_max 0.28
_exptl_crystal_size_mid 0.26
_exptl_crystal_size_min 0.22
_refine_diff_density_max 0.973
_refine_diff_density_min -0.382
_refine_diff_density_rms 0.066
_refine_ls_extinction_method none
_refine_ls_goodness_of_fit_ref 1.025
_refine_ls_hydrogen_treatment constr
_refine_ls_matrix_type full
_refine_ls_number_parameters 625
_refine_ls_number_reflns 15724
_refine_ls_number_restraints 0
_refine_ls_restrained_S_all 1.025
_refine_ls_R_factor_all 0.0344
_refine_ls_R_factor_gt 0.0261
_refine_ls_shift/su_max 0.002
_refine_ls_shift/su_mean 0.000
_refine_ls_structure_factor_coef Fsqd
_refine_ls_weighting_details 'w=1/[\s^2^(Fo^2^)+(0.0285P)^2^+1.3755P] where P=(Fo^2^+2Fc^2^)/3'
_refine_ls_weighting_scheme calc
_refine_ls_wR_factor_gt 0.0608
_refine_ls_wR_factor_ref 0.0640
_reflns_Friedel_coverage 0.000
_reflns_number_gt 13518
_reflns_number_total 15724
_reflns_threshold_expression 'I > 2\s(I)'
_cod_data_source_file d6cc01226d3.cif
_cod_data_source_block FS101_0m_a
_cod_database_code 7135894
_shelx_shelxl_version_number 2018/3
_shelx_space_group_comment
;
The symmetry employed for this shelxl refinement is uniquely defined
by the following loop, which should always be used as a source of
symmetry information in preference to the above space-group names.
They are only intended as comments.
;

loop_
_space_group_symop_operation_xyz
'x, y, z'
'-x, -y, -z'

loop_
_atom_site_label
_atom_site_type_symbol
_atom_site_fract_x
_atom_site_fract_y
_atom_site_fract_z
_atom_site_U_iso_or_equiv
_atom_site_adp_type
_atom_site_occupancy
_atom_site_site_symmetry_order
_atom_site_calc_flag
_atom_site_refinement_flags_posn
_atom_site_refinement_flags_adp
_atom_site_refinement_flags_occupancy
_atom_site_disorder_assembly
_atom_site_disorder_group
Ru1 Ru 0.62366(2) 0.66874(2) 0.25339(2) 0.01044(3) Uani 1 1 d . . . . .
Ge1 Ge 0.72112(2) 0.49184(2) 0.27305(2) 0.01129(3) Uani 1 1 d . . . . .
P1 P 0.75916(3) 0.71892(3) 0.27863(2) 0.01209(6) Uani 1 1 d . . . . .
F1 F 0.94940(8) 0.48950(8) 0.14693(6) 0.02502(19) Uani 1 1 d . . . . .
C1 C 0.62110(11) 0.42786(11) 0.24996(9) 0.0130(2) Uani 1 1 d . . . . .
F2 F 1.15757(8) 0.34904(10) 0.16617(8) 0.0395(3) Uani 1 1 d . . . . .
C2 C 0.63978(11) 0.32616(11) 0.24301(9) 0.0137(2) Uani 1 1 d . . . . .
F3 F 1.19303(8) 0.17129(9) 0.30911(8) 0.0375(3) Uani 1 1 d . . . . .
C3 C 0.55124(12) 0.30406(12) 0.22610(10) 0.0179(3) Uani 1 1 d . . . . .
H3 H 0.563755 0.235529 0.221381 0.021 Uiso 1 1 calc R U . . .
F4 F 1.01969(8) 0.13752(7) 0.43776(7) 0.0282(2) Uani 1 1 d . . . . .
C4 C 0.44589(12) 0.37939(12) 0.21607(10) 0.0202(3) Uani 1 1 d . . . . .
H4 H 0.386553 0.361492 0.206890 0.024 Uiso 1 1 calc R U . . .
F5 F 0.81362(7) 0.28231(7) 0.42217(6) 0.02128(18) Uani 1 1 d . . . . .
C5 C 0.42797(12) 0.48129(12) 0.21956(10) 0.0186(3) Uani 1 1 d . . . . .
H5 H 0.356776 0.534034 0.211127 0.022 Uiso 1 1 calc R U . . .
C6 C 0.51472(11) 0.50592(11) 0.23549(9) 0.0144(2) Uani 1 1 d . . . . .
C7 C 0.75141(11) 0.24003(11) 0.24791(9) 0.0136(2) Uani 1 1 d . . . . .
C8 C 0.83744(12) 0.24946(12) 0.17554(9) 0.0166(3) Uani 1 1 d . . . . .
C9 C 0.93773(12) 0.16603(13) 0.18052(10) 0.0219(3) Uani 1 1 d . . . . .
H9 H 0.995646 0.172324 0.132420 0.026 Uiso 1 1 calc R U . . .
C10 C 0.95683(12) 0.07381(13) 0.25287(11) 0.0228(3) Uani 1 1 d . . . . .
C11 C 0.87125(12) 0.06549(12) 0.32270(10) 0.0204(3) Uani 1 1 d . . . . .
H11 H 0.882682 0.002594 0.372399 0.024 Uiso 1 1 calc R U . . .
C12 C 0.76835(11) 0.14748(11) 0.32185(9) 0.0160(3) Uani 1 1 d . . . . .
C13 C 0.82170(13) 0.34726(13) 0.09286(10) 0.0212(3) Uani 1 1 d . . . . .
H13 H 0.785417 0.412610 0.112048 0.025 Uiso 1 1 calc R U . . .
C14 C 0.74289(15) 0.34635(15) 0.03760(11) 0.0296(4) Uani 1 1 d . . . . .
H14A H 0.732125 0.411320 -0.013631 0.044 Uiso 1 1 calc R U . . .
H14B H 0.670263 0.344343 0.073147 0.044 Uiso 1 1 calc R U . . .
H14C H 0.775978 0.282813 0.018000 0.044 Uiso 1 1 calc R U . . .
C15 C 0.93077(15) 0.35991(16) 0.03319(11) 0.0305(4) Uani 1 1 d . . . . .
H15A H 0.962782 0.302448 0.006325 0.046 Uiso 1 1 calc R U . . .
H15B H 0.984453 0.355620 0.068064 0.046 Uiso 1 1 calc R U . . .
H15C H 0.914739 0.429744 -0.012920 0.046 Uiso 1 1 calc R U . . .
C16 C 1.07027(14) -0.01186(15) 0.25107(13) 0.0318(4) Uani 1 1 d . . . . .
H16 H 1.125486 0.026216 0.212736 0.038 Uiso 1 1 calc R U . . .
C17 C 1.11164(18) -0.06953(19) 0.33927(17) 0.0522(6) Uani 1 1 d . . . . .
H17A H 1.108027 -0.016845 0.365919 0.078 Uiso 1 1 calc R U . . .
H17B H 1.189411 -0.115002 0.332052 0.078 Uiso 1 1 calc R U . . .
H17C H 1.064436 -0.114316 0.377336 0.078 Uiso 1 1 calc R U . . .
C18 C 1.06983(16) -0.09010(15) 0.20750(13) 0.0353(4) Uani 1 1 d . . . . .
H18A H 1.046267 -0.049814 0.149040 0.053 Uiso 1 1 calc R U . . .
H18B H 1.017467 -0.130279 0.243454 0.053 Uiso 1 1 calc R U . . .
H18C H 1.145460 -0.140279 0.202127 0.053 Uiso 1 1 calc R U . . .
C19 C 0.67802(12) 0.13388(12) 0.40058(10) 0.0192(3) Uani 1 1 d . . . . .
H19 H 0.624984 0.206937 0.398557 0.023 Uiso 1 1 calc R U . . .
C20 C 0.61026(13) 0.06651(13) 0.39643(11) 0.0247(3) Uani 1 1 d . . . . .
H20A H 0.577499 0.099938 0.341224 0.037 Uiso 1 1 calc R U . . .
H20B H 0.550154 0.062829 0.445956 0.037 Uiso 1 1 calc R U . . .
H20C H 0.659901 -0.006192 0.399453 0.037 Uiso 1 1 calc R U . . .
C21 C 0.72361(16) 0.08311(13) 0.48940(11) 0.0276(3) Uani 1 1 d . . . . .
H21A H 0.765726 0.007238 0.497541 0.041 Uiso 1 1 calc R U . . .
H21B H 0.660933 0.088869 0.536661 0.041 Uiso 1 1 calc R U . . .
H21C H 0.773286 0.120819 0.490713 0.041 Uiso 1 1 calc R U . . .
C22 C 0.49784(10) 0.62039(11) 0.22706(9) 0.0133(2) Uani 1 1 d . . . . .
C23 C 0.44716(11) 0.66289(11) 0.29893(9) 0.0142(2) Uani 1 1 d . . . . .
C24 C 0.44385(11) 0.76909(11) 0.28726(9) 0.0151(3) Uani 1 1 d . . . . .
H24 H 0.426427 0.792143 0.340545 0.018 Uiso 1 1 calc R U . . .
C25 C 0.49013(11) 0.83255(11) 0.20773(9) 0.0150(3) Uani 1 1 d . . . . .
C26 C 0.53830(11) 0.78972(11) 0.13723(9) 0.0159(3) Uani 1 1 d . . . . .
H26 H 0.583914 0.828080 0.086048 0.019 Uiso 1 1 calc R U . . .
C27 C 0.54247(11) 0.68507(11) 0.14462(9) 0.0149(2) Uani 1 1 d . . . . .
C28 C 0.39449(11) 0.59741(12) 0.38382(9) 0.0173(3) Uani 1 1 d . . . . .
H28 H 0.434258 0.519710 0.390737 0.021 Uiso 1 1 calc R U . . .
C29 C 0.27025(13) 0.61876(15) 0.37839(12) 0.0302(4) Uani 1 1 d . . . . .
H29A H 0.227938 0.692881 0.376884 0.045 Uiso 1 1 calc R U . . .
H29B H 0.239697 0.569105 0.429858 0.045 Uiso 1 1 calc R U . . .
H29C H 0.264046 0.607894 0.324972 0.045 Uiso 1 1 calc R U . . .
C30 C 0.40446(14) 0.61842(13) 0.46505(10) 0.0239(3) Uani 1 1 d . . . . .
H30A H 0.483538 0.605965 0.467648 0.036 Uiso 1 1 calc R U . . .
H30B H 0.374495 0.569786 0.517789 0.036 Uiso 1 1 calc R U . . .
H30C H 0.361742 0.692985 0.461834 0.036 Uiso 1 1 calc R U . . .
C31 C 0.48334(12) 0.94798(11) 0.19138(10) 0.0179(3) Uani 1 1 d . . . . .
H31 H 0.555641 0.959264 0.156842 0.022 Uiso 1 1 calc R U . . .
C32 C 0.46463(15) 0.97825(13) 0.27405(11) 0.0258(3) Uani 1 1 d . . . . .
H32A H 0.469609 1.050946 0.257897 0.039 Uiso 1 1 calc R U . . .
H32B H 0.522083 0.927330 0.311822 0.039 Uiso 1 1 calc R U . . .
H32C H 0.390155 0.975947 0.305642 0.039 Uiso 1 1 calc R U . . .
C33 C 0.38870(15) 1.02273(13) 0.13474(12) 0.0294(4) Uani 1 1 d . . . . .
H33A H 0.385237 1.097600 0.121387 0.044 Uiso 1 1 calc R U . . .
H33B H 0.316940 1.012249 0.166858 0.044 Uiso 1 1 calc R U . . .
H33C H 0.403645 1.005958 0.079917 0.044 Uiso 1 1 calc R U . . .
C34 C 0.58572(13) 0.64678(13) 0.06462(10) 0.0212(3) Uani 1 1 d . . . . .
H34 H 0.596056 0.567923 0.084927 0.025 Uiso 1 1 calc R U . . .
C35 C 0.49440(17) 0.70290(18) 0.00330(12) 0.0391(5) Uani 1 1 d . . . . .
H35A H 0.483101 0.780455 -0.018143 0.059 Uiso 1 1 calc R U . . .
H35B H 0.424068 0.688896 0.035492 0.059 Uiso 1 1 calc R U . . .
H35C H 0.517736 0.675187 -0.046581 0.059 Uiso 1 1 calc R U . . .
C36 C 0.69775(14) 0.66397(14) 0.01687(10) 0.0258(3) Uani 1 1 d . . . . .
H36A H 0.721344 0.635575 -0.032643 0.039 Uiso 1 1 calc R U . . .
H36B H 0.754363 0.626437 0.057466 0.039 Uiso 1 1 calc R U . . .
H36C H 0.689592 0.740945 -0.004913 0.039 Uiso 1 1 calc R U . . .
C37 C 0.73818(11) 0.74806(11) 0.38212(9) 0.0152(3) Uani 1 1 d . . . . .
C38 C 0.64448(12) 0.73367(12) 0.44260(10) 0.0200(3) Uani 1 1 d . . . . .
H38 H 0.588735 0.716611 0.427386 0.024 Uiso 1 1 calc R U . . .
C39 C 0.63139(14) 0.74397(14) 0.52517(10) 0.0257(3) Uani 1 1 d . . . . .
H39 H 0.567760 0.732541 0.566303 0.031 Uiso 1 1 calc R U . . .
C40 C 0.71108(15) 0.77086(13) 0.54730(11) 0.0265(3) Uani 1 1 d . . . . .
H40 H 0.701710 0.778943 0.603277 0.032 Uiso 1 1 calc R U . . .
C41 C 0.80482(14) 0.78600(12) 0.48739(11) 0.0236(3) Uani 1 1 d . . . . .
H41 H 0.859306 0.804905 0.502406 0.028 Uiso 1 1 calc R U . . .
C42 C 0.81923(13) 0.77364(11) 0.40569(10) 0.0192(3) Uani 1 1 d . . . . .
H42 H 0.884360 0.782562 0.365569 0.023 Uiso 1 1 calc R U . . .
C43 C 0.77803(11) 0.84188(11) 0.19253(9) 0.0151(2) Uani 1 1 d . . . . .
C44 C 0.76472(12) 0.93657(12) 0.20801(10) 0.0195(3) Uani 1 1 d . . . . .
H44 H 0.751278 0.938035 0.266593 0.023 Uiso 1 1 calc R U . . .
C45 C 0.77099(14) 1.02911(13) 0.13818(11) 0.0252(3) Uani 1 1 d . . . . .
H45 H 0.761063 1.093284 0.149554 0.030 Uiso 1 1 calc R U . . .
C46 C 0.79148(15) 1.02817(13) 0.05272(11) 0.0274(3) Uani 1 1 d . . . . .
H46 H 0.796061 1.091333 0.005418 0.033 Uiso 1 1 calc R U . . .
C47 C 0.80544(14) 0.93408(13) 0.03607(10) 0.0245(3) Uani 1 1 d . . . . .
H47 H 0.820323 0.932784 -0.022641 0.029 Uiso 1 1 calc R U . . .
C48 C 0.79755(12) 0.84237(12) 0.10539(10) 0.0183(3) Uani 1 1 d . . . . .
H48 H 0.805497 0.778966 0.093601 0.022 Uiso 1 1 calc R U . . .
C49 C 0.90401(11) 0.62857(11) 0.28770(9) 0.0148(2) Uani 1 1 d . . . . .
C50 C 0.99342(12) 0.64093(12) 0.22164(10) 0.0194(3) Uani 1 1 d . . . . .
H50 H 0.980820 0.697650 0.167823 0.023 Uiso 1 1 calc R U . . .
C51 C 1.10131(12) 0.57057(13) 0.23402(12) 0.0256(3) Uani 1 1 d . . . . .
H51 H 1.161527 0.578982 0.188192 0.031 Uiso 1 1 calc R U . . .
C52 C 1.12137(13) 0.48857(13) 0.31252(12) 0.0250(3) Uani 1 1 d . . . . .
H52 H 1.195204 0.441385 0.320873 0.030 Uiso 1 1 calc R U . . .
C53 C 1.03308(13) 0.47563(12) 0.37895(11) 0.0219(3) Uani 1 1 d . . . . .
H53 H 1.046457 0.419754 0.433120 0.026 Uiso 1 1 calc R U . . .
C54 C 0.92513(12) 0.54436(11) 0.36629(10) 0.0181(3) Uani 1 1 d . . . . .
H54 H 0.864815 0.534067 0.411595 0.022 Uiso 1 1 calc R U . . .
C55 C 0.87383(11) 0.38887(11) 0.28338(9) 0.0134(2) Uani 1 1 d . . . . .
C56 C 0.96414(11) 0.40361(12) 0.22014(9) 0.0172(3) Uani 1 1 d . . . . .
C57 C 1.07119(12) 0.33183(14) 0.22844(11) 0.0233(3) Uani 1 1 d . . . . .
C58 C 1.08951(12) 0.24213(13) 0.30106(12) 0.0238(3) Uani 1 1 d . . . . .
C59 C 1.00194(12) 0.22475(12) 0.36604(10) 0.0190(3) Uani 1 1 d . . . . .
C60 C 0.89697(11) 0.29908(11) 0.35634(9) 0.0150(3) Uani 1 1 d . . . . .

loop_
_atom_site_aniso_label
_atom_site_aniso_U_11
_atom_site_aniso_U_22
_atom_site_aniso_U_33
_atom_site_aniso_U_23
_atom_site_aniso_U_13
_atom_site_aniso_U_12
Ru1 0.01037(5) 0.01002(5) 0.01055(5) -0.00251(4) -0.00226(3) -0.00284(3)
Ge1 0.01000(6) 0.01119(7) 0.01316(7) -0.00429(5) -0.00204(5) -0.00292(5)
P1 0.01234(14) 0.01106(15) 0.01321(15) -0.00393(12) -0.00270(11) -0.00314(11)
F1 0.0274(5) 0.0293(5) 0.0173(4) -0.0039(4) 0.0036(3) -0.0152(4)
C1 0.0130(6) 0.0144(6) 0.0122(6) -0.0036(5) -0.0012(4) -0.0057(5)
F2 0.0187(5) 0.0597(8) 0.0401(6) -0.0246(6) 0.0150(4) -0.0152(5)
C2 0.0142(6) 0.0150(6) 0.0126(6) -0.0039(5) -0.0010(4) -0.0062(5)
F3 0.0141(4) 0.0414(6) 0.0571(7) -0.0288(6) -0.0096(4) 0.0083(4)
C3 0.0188(6) 0.0163(7) 0.0222(7) -0.0069(6) -0.0035(5) -0.0080(5)
F4 0.0301(5) 0.0180(5) 0.0326(5) -0.0041(4) -0.0161(4) 0.0011(4)
C4 0.0171(6) 0.0219(7) 0.0266(8) -0.0081(6) -0.0050(5) -0.0093(5)
F5 0.0193(4) 0.0210(4) 0.0186(4) -0.0029(3) 0.0015(3) -0.0064(3)
C5 0.0137(6) 0.0204(7) 0.0232(7) -0.0065(6) -0.0052(5) -0.0053(5)
C6 0.0141(6) 0.0145(6) 0.0152(6) -0.0040(5) -0.0025(5) -0.0053(5)
C7 0.0141(6) 0.0135(6) 0.0168(6) -0.0078(5) -0.0010(5) -0.0057(5)
C8 0.0173(6) 0.0203(7) 0.0177(7) -0.0109(6) 0.0010(5) -0.0089(5)
C9 0.0176(6) 0.0294(8) 0.0233(7) -0.0161(6) 0.0023(5) -0.0075(6)
C10 0.0181(7) 0.0230(8) 0.0299(8) -0.0158(7) -0.0035(6) -0.0012(5)
C11 0.0226(7) 0.0153(7) 0.0232(7) -0.0077(6) -0.0063(5) -0.0019(5)
C12 0.0172(6) 0.0150(6) 0.0178(7) -0.0070(5) -0.0026(5) -0.0051(5)
C13 0.0251(7) 0.0253(8) 0.0172(7) -0.0093(6) 0.0038(5) -0.0137(6)
C14 0.0384(9) 0.0356(10) 0.0183(8) -0.0040(7) -0.0051(6) -0.0186(8)
C15 0.0344(9) 0.0399(10) 0.0226(8) -0.0141(7) 0.0101(7) -0.0218(8)
C16 0.0205(7) 0.0286(9) 0.0419(10) -0.0154(8) -0.0007(7) -0.0003(6)
C17 0.0374(11) 0.0502(13) 0.0685(16) -0.0374(12) -0.0275(11) 0.0197(9)
C18 0.0334(9) 0.0284(9) 0.0387(10) -0.0199(8) -0.0006(7) 0.0036(7)
C19 0.0232(7) 0.0138(7) 0.0175(7) -0.0042(5) 0.0016(5) -0.0056(5)
C20 0.0247(7) 0.0196(7) 0.0274(8) -0.0039(6) 0.0009(6) -0.0105(6)
C21 0.0432(10) 0.0208(8) 0.0179(7) -0.0037(6) -0.0025(6) -0.0121(7)
C22 0.0107(5) 0.0137(6) 0.0154(6) -0.0036(5) -0.0038(4) -0.0032(4)
C23 0.0103(5) 0.0142(6) 0.0148(6) -0.0023(5) -0.0023(4) -0.0022(4)
C24 0.0123(6) 0.0148(6) 0.0159(6) -0.0037(5) -0.0033(5) -0.0019(5)
C25 0.0128(6) 0.0127(6) 0.0171(6) -0.0016(5) -0.0053(5) -0.0022(5)
C26 0.0161(6) 0.0160(6) 0.0137(6) -0.0006(5) -0.0051(5) -0.0051(5)
C27 0.0148(6) 0.0178(7) 0.0121(6) -0.0035(5) -0.0044(4) -0.0044(5)
C28 0.0151(6) 0.0148(6) 0.0180(7) -0.0037(5) 0.0025(5) -0.0046(5)
C29 0.0161(7) 0.0340(9) 0.0349(9) -0.0063(7) 0.0033(6) -0.0106(6)
C30 0.0302(8) 0.0194(7) 0.0164(7) -0.0051(6) 0.0044(6) -0.0067(6)
C31 0.0176(6) 0.0111(6) 0.0214(7) -0.0012(5) -0.0053(5) -0.0024(5)
C32 0.0336(8) 0.0141(7) 0.0283(8) -0.0067(6) -0.0080(6) -0.0032(6)
C33 0.0316(8) 0.0159(7) 0.0336(9) 0.0012(7) -0.0160(7) -0.0010(6)
C34 0.0294(8) 0.0238(8) 0.0134(6) -0.0064(6) -0.0042(5) -0.0100(6)
C35 0.0427(11) 0.0591(13) 0.0242(9) -0.0166(9) -0.0128(8) -0.0161(9)
C36 0.0327(8) 0.0270(8) 0.0140(7) -0.0063(6) 0.0036(6) -0.0092(7)
C37 0.0183(6) 0.0121(6) 0.0152(6) -0.0048(5) -0.0057(5) -0.0018(5)
C38 0.0183(6) 0.0226(7) 0.0182(7) -0.0077(6) -0.0044(5) -0.0026(5)
C39 0.0257(8) 0.0298(9) 0.0179(7) -0.0110(6) -0.0026(6) -0.0010(6)
C40 0.0364(9) 0.0221(8) 0.0203(8) -0.0112(6) -0.0122(6) 0.0021(6)
C41 0.0320(8) 0.0162(7) 0.0255(8) -0.0069(6) -0.0155(6) -0.0027(6)
C42 0.0237(7) 0.0146(7) 0.0212(7) -0.0047(6) -0.0089(5) -0.0049(5)
C43 0.0140(6) 0.0139(6) 0.0170(6) -0.0032(5) -0.0031(5) -0.0050(5)
C44 0.0228(7) 0.0158(7) 0.0214(7) -0.0060(6) -0.0057(5) -0.0056(5)
C45 0.0328(8) 0.0150(7) 0.0291(8) -0.0043(6) -0.0073(6) -0.0091(6)
C46 0.0362(9) 0.0189(8) 0.0242(8) 0.0020(6) -0.0058(6) -0.0130(6)
C47 0.0303(8) 0.0239(8) 0.0180(7) -0.0027(6) -0.0025(6) -0.0114(6)
C48 0.0208(7) 0.0172(7) 0.0180(7) -0.0052(5) -0.0017(5) -0.0077(5)
C49 0.0133(6) 0.0134(6) 0.0196(7) -0.0064(5) -0.0044(5) -0.0034(5)
C50 0.0149(6) 0.0198(7) 0.0228(7) -0.0051(6) -0.0030(5) -0.0057(5)
C51 0.0131(6) 0.0269(8) 0.0350(9) -0.0092(7) -0.0014(6) -0.0056(6)
C52 0.0156(6) 0.0214(8) 0.0399(9) -0.0108(7) -0.0110(6) -0.0017(5)
C53 0.0228(7) 0.0148(7) 0.0280(8) -0.0047(6) -0.0119(6) -0.0019(5)
C54 0.0187(6) 0.0147(7) 0.0211(7) -0.0056(5) -0.0051(5) -0.0039(5)
C55 0.0116(5) 0.0146(6) 0.0163(6) -0.0069(5) -0.0018(4) -0.0044(5)
C56 0.0156(6) 0.0212(7) 0.0177(7) -0.0089(6) 0.0010(5) -0.0080(5)
C57 0.0123(6) 0.0345(9) 0.0280(8) -0.0186(7) 0.0058(5) -0.0090(6)
C58 0.0115(6) 0.0267(8) 0.0370(9) -0.0209(7) -0.0053(6) 0.0025(5)
C59 0.0183(6) 0.0151(7) 0.0247(7) -0.0081(6) -0.0085(5) -0.0009(5)
C60 0.0130(6) 0.0156(6) 0.0178(6) -0.0075(5) -0.0017(5) -0.0039(5)

loop_
_atom_type_symbol
_atom_type_description
_atom_type_scat_dispersion_real
_atom_type_scat_dispersion_imag
_atom_type_scat_source
C C 0.0033 0.0016 'International Tables Vol C Tables 4.2.6.8 and 6.1.1.4'
H H 0.0000 0.0000 'International Tables Vol C Tables 4.2.6.8 and 6.1.1.4'
F F 0.0171 0.0103 'International Tables Vol C Tables 4.2.6.8 and 6.1.1.4'
P P 0.1023 0.0942 'International Tables Vol C Tables 4.2.6.8 and 6.1.1.4'
Ge Ge 0.1547 1.8001 'International Tables Vol C Tables 4.2.6.8 and 6.1.1.4'
Ru Ru -1.2594 0.8363 'International Tables Vol C Tables 4.2.6.8 and 6.1.1.4'

loop_
_geom_angle_atom_site_label_1
_geom_angle_atom_site_label_2
_geom_angle_atom_site_label_3
_geom_angle
_geom_angle_site_symmetry_1
_geom_angle_site_symmetry_3
_geom_angle_publ_flag
C22 Ru1 C27 38.64(5) . . ?
C22 Ru1 C23 38.10(5) . . ?
C27 Ru1 C23 68.66(5) . . ?
C22 Ru1 C26 67.77(5) . . ?
C27 Ru1 C26 37.11(5) . . ?
C23 Ru1 C26 79.06(5) . . ?
C22 Ru1 Ge1 81.35(4) . . ?
C27 Ru1 Ge1 93.95(4) . . ?
C23 Ru1 Ge1 101.72(4) . . ?
C26 Ru1 Ge1 127.99(4) . . ?
C22 Ru1 P1 178.75(4) . . ?
C27 Ru1 P1 140.46(4) . . ?
C23 Ru1 P1 143.15(4) . . ?
C26 Ru1 P1 111.88(4) . . ?
Ge1 Ru1 P1 98.079(10) . . ?
C22 Ru1 C24 66.85(5) . . ?
C27 Ru1 C24 78.68(5) . . ?
C23 Ru1 C24 36.57(5) . . ?
C26 Ru1 C24 65.15(5) . . ?
Ge1 Ru1 C24 137.59(4) . . ?
P1 Ru1 C24 114.18(4) . . ?
C22 Ru1 C25 79.36(5) . . ?
C27 Ru1 C25 66.65(5) . . ?
C23 Ru1 C25 66.24(5) . . ?
C26 Ru1 C25 36.33(5) . . ?
Ge1 Ru1 C25 159.59(3) . . ?
P1 Ru1 C25 101.08(4) . . ?
C24 Ru1 C25 35.96(5) . . ?
C55 Ge1 C1 110.12(5) . . ?
C55 Ge1 Ru1 142.17(4) . . ?
C1 Ge1 Ru1 106.44(4) . . ?
C43 P1 C49 103.06(6) . . ?
C43 P1 C37 104.34(6) . . ?
C49 P1 C37 96.36(6) . . ?
C43 P1 Ru1 111.34(4) . . ?
C49 P1 Ru1 121.50(4) . . ?
C37 P1 Ru1 117.77(5) . . ?
C2 C1 C6 118.59(12) . . ?
C2 C1 Ge1 132.06(10) . . ?
C6 C1 Ge1 109.30(9) . . ?
C3 C2 C1 118.96(12) . . ?
C3 C2 C7 116.86(12) . . ?
C1 C2 C7 124.10(11) . . ?
C4 C3 C2 121.95(13) . . ?
C4 C3 H3 119.0 . . ?
C2 C3 H3 119.0 . . ?
C3 C4 C5 119.42(13) . . ?
C3 C4 H4 120.3 . . ?
C5 C4 H4 120.3 . . ?
C4 C5 C6 119.88(13) . . ?
C4 C5 H5 120.1 . . ?
C6 C5 H5 120.1 . . ?
C5 C6 C1 121.08(13) . . ?
C5 C6 C22 118.58(12) . . ?
C1 C6 C22 120.00(11) . . ?
C12 C7 C8 120.03(13) . . ?
C12 C7 C2 120.02(12) . . ?
C8 C7 C2 119.85(12) . . ?
C9 C8 C7 118.41(14) . . ?
C9 C8 C13 119.72(13) . . ?
C7 C8 C13 121.86(13) . . ?
C10 C9 C8 122.76(14) . . ?
C10 C9 H9 118.6 . . ?
C8 C9 H9 118.6 . . ?
C9 C10 C11 118.03(14) . . ?
C9 C10 C16 118.05(15) . . ?
C11 C10 C16 123.93(15) . . ?
C10 C11 C12 121.86(14) . . ?
C10 C11 H11 119.1 . . ?
C12 C11 H11 119.1 . . ?
C11 C12 C7 118.90(13) . . ?
C11 C12 C19 119.40(13) . . ?
C7 C12 C19 121.69(12) . . ?
C8 C13 C15 114.72(14) . . ?
C8 C13 C14 111.39(12) . . ?
C15 C13 C14 108.06(13) . . ?
C8 C13 H13 107.5 . . ?
C15 C13 H13 107.5 . . ?
C14 C13 H13 107.5 . . ?
C13 C14 H14A 109.5 . . ?
C13 C14 H14B 109.5 . . ?
H14A C14 H14B 109.5 . . ?
C13 C14 H14C 109.5 . . ?
H14A C14 H14C 109.5 . . ?
H14B C14 H14C 109.5 . . ?
C13 C15 H15A 109.5 . . ?
C13 C15 H15B 109.5 . . ?
H15A C15 H15B 109.5 . . ?
C13 C15 H15C 109.5 . . ?
H15A C15 H15C 109.5 . . ?
H15B C15 H15C 109.5 . . ?
C17 C16 C10 113.75(16) . . ?
C17 C16 C18 111.92(17) . . ?
C10 C16 C18 110.98(14) . . ?
C17 C16 H16 106.6 . . ?
C10 C16 H16 106.6 . . ?
C18 C16 H16 106.6 . . ?
C16 C17 H17A 109.5 . . ?
C16 C17 H17B 109.5 . . ?
H17A C17 H17B 109.5 . . ?
C16 C17 H17C 109.5 . . ?
H17A C17 H17C 109.5 . . ?
H17B C17 H17C 109.5 . . ?
C16 C18 H18A 109.5 . . ?
C16 C18 H18B 109.5 . . ?
H18A C18 H18B 109.5 . . ?
C16 C18 H18C 109.5 . . ?
H18A C18 H18C 109.5 . . ?
H18B C18 H18C 109.5 . . ?
C12 C19 C21 113.80(13) . . ?
C12 C19 C20 111.45(12) . . ?
C21 C19 C20 108.51(12) . . ?
C12 C19 H19 107.6 . . ?
C21 C19 H19 107.6 . . ?
C20 C19 H19 107.6 . . ?
C19 C20 H20A 109.5 . . ?
C19 C20 H20B 109.5 . . ?
H20A C20 H20B 109.5 . . ?
C19 C20 H20C 109.5 . . ?
H20A C20 H20C 109.5 . . ?
H20B C20 H20C 109.5 . . ?
C19 C21 H21A 109.5 . . ?
C19 C21 H21B 109.5 . . ?
H21A C21 H21B 109.5 . . ?
C19 C21 H21C 109.5 . . ?
H21A C21 H21C 109.5 . . ?
H21B C21 H21C 109.5 . . ?
C23 C22 C27 120.59(12) . . ?
C23 C22 C6 122.38(12) . . ?
C27 C22 C6 116.89(12) . . ?
C23 C22 Ru1 73.73(7) . . ?
C27 C22 Ru1 72.13(7) . . ?
C6 C22 Ru1 122.36(9) . . ?
C24 C23 C22 118.39(12) . . ?
C24 C23 C28 120.89(12) . . ?
C22 C23 C28 120.68(12) . . ?
C24 C23 Ru1 73.77(8) . . ?
C22 C23 Ru1 68.17(7) . . ?
C28 C23 Ru1 131.51(9) . . ?
C25 C24 C23 121.78(13) . . ?
C25 C24 Ru1 72.40(8) . . ?
C23 C24 Ru1 69.67(7) . . ?
C25 C24 H24 118.2 . . ?
C23 C24 H24 118.2 . . ?
Ru1 C24 H24 118.2 . . ?
C24 C25 C26 118.94(13) . . ?
C24 C25 C31 123.23(13) . . ?
C26 C25 C31 117.67(12) . . ?
C24 C25 Ru1 71.64(8) . . ?
C26 C25 Ru1 69.67(7) . . ?
C31 C25 Ru1 134.45(9) . . ?
C27 C26 C25 121.76(13) . . ?
C27 C26 Ru1 69.83(7) . . ?
C25 C26 Ru1 74.01(8) . . ?
C27 C26 H26 118.5 . . ?
C25 C26 H26 118.5 . . ?
Ru1 C26 H26 118.5 . . ?
C26 C27 C22 118.51(12) . . ?
C26 C27 C34 119.56(13) . . ?
C22 C27 C34 121.79(13) . . ?
C26 C27 Ru1 73.05(8) . . ?
C22 C27 Ru1 69.23(7) . . ?
C34 C27 Ru1 132.95(10) . . ?
C23 C28 C30 113.48(12) . . ?
C23 C28 C29 110.01(12) . . ?
C30 C28 C29 109.78(13) . . ?
C23 C28 H28 107.8 . . ?
C30 C28 H28 107.8 . . ?
C29 C28 H28 107.8 . . ?
C28 C29 H29A 109.5 . . ?
C28 C29 H29B 109.5 . . ?
H29A C29 H29B 109.5 . . ?
C28 C29 H29C 109.5 . . ?
H29A C29 H29C 109.5 . . ?
H29B C29 H29C 109.5 . . ?
C28 C30 H30A 109.5 . . ?
C28 C30 H30B 109.5 . . ?
H30A C30 H30B 109.5 . . ?
C28 C30 H30C 109.5 . . ?
H30A C30 H30C 109.5 . . ?
H30B C30 H30C 109.5 . . ?
C25 C31 C32 114.75(12) . . ?
C25 C31 C33 108.34(12) . . ?
C32 C31 C33 109.78(13) . . ?
C25 C31 H31 107.9 . . ?
C32 C31 H31 107.9 . . ?
C33 C31 H31 107.9 . . ?
C31 C32 H32A 109.5 . . ?
C31 C32 H32B 109.5 . . ?
H32A C32 H32B 109.5 . . ?
C31 C32 H32C 109.5 . . ?
H32A C32 H32C 109.5 . . ?
H32B C32 H32C 109.5 . . ?
C31 C33 H33A 109.5 . . ?
C31 C33 H33B 109.5 . . ?
H33A C33 H33B 109.5 . . ?
C31 C33 H33C 109.5 . . ?
H33A C33 H33C 109.5 . . ?
H33B C33 H33C 109.5 . . ?
C27 C34 C36 114.04(12) . . ?
C27 C34 C35 107.87(13) . . ?
C36 C34 C35 111.47(14) . . ?
C27 C34 H34 107.7 . . ?
C36 C34 H34 107.7 . . ?
C35 C34 H34 107.7 . . ?
C34 C35 H35A 109.5 . . ?
C34 C35 H35B 109.5 . . ?
H35A C35 H35B 109.5 . . ?
C34 C35 H35C 109.5 . . ?
H35A C35 H35C 109.5 . . ?
H35B C35 H35C 109.5 . . ?
C34 C36 H36A 109.5 . . ?
C34 C36 H36B 109.5 . . ?
H36A C36 H36B 109.5 . . ?
C34 C36 H36C 109.5 . . ?
H36A C36 H36C 109.5 . . ?
H36B C36 H36C 109.5 . . ?
C38 C37 C42 118.72(13) . . ?
C38 C37 P1 118.98(11) . . ?
C42 C37 P1 121.98(11) . . ?
C37 C38 C39 120.82(14) . . ?
C37 C38 H38 119.6 . . ?
C39 C38 H38 119.6 . . ?
C40 C39 C38 120.00(16) . . ?
C40 C39 H39 120.0 . . ?
C38 C39 H39 120.0 . . ?
C39 C40 C41 119.80(15) . . ?
C39 C40 H40 120.1 . . ?
C41 C40 H40 120.1 . . ?
C42 C41 C40 120.32(14) . . ?
C42 C41 H41 119.8 . . ?
C40 C41 H41 119.8 . . ?
C41 C42 C37 120.32(15) . . ?
C41 C42 H42 119.8 . . ?
C37 C42 H42 119.8 . . ?
C44 C43 C48 118.36(13) . . ?
C44 C43 P1 124.29(11) . . ?
C48 C43 P1 117.12(11) . . ?
C45 C44 C43 120.54(14) . . ?
C45 C44 H44 119.7 . . ?
C43 C44 H44 119.7 . . ?
C46 C45 C44 120.51(15) . . ?
C46 C45 H45 119.7 . . ?
C44 C45 H45 119.7 . . ?
C45 C46 C47 119.70(15) . . ?
C45 C46 H46 120.1 . . ?
C47 C46 H46 120.1 . . ?
C48 C47 C46 119.89(15) . . ?
C48 C47 H47 120.1 . . ?
C46 C47 H47 120.1 . . ?
C47 C48 C43 120.98(14) . . ?
C47 C48 H48 119.5 . . ?
C43 C48 H48 119.5 . . ?
C50 C49 C54 118.52(13) . . ?
C50 C49 P1 123.67(11) . . ?
C54 C49 P1 117.79(11) . . ?
C49 C50 C51 120.39(14) . . ?
C49 C50 H50 119.8 . . ?
C51 C50 H50 119.8 . . ?
C52 C51 C50 120.52(15) . . ?
C52 C51 H51 119.7 . . ?
C50 C51 H51 119.7 . . ?
C51 C52 C53 119.65(14) . . ?
C51 C52 H52 120.2 . . ?
C53 C52 H52 120.2 . . ?
C52 C53 C54 120.01(14) . . ?
C52 C53 H53 120.0 . . ?
C54 C53 H53 120.0 . . ?
C53 C54 C49 120.90(14) . . ?
C53 C54 H54 119.5 . . ?
C49 C54 H54 119.5 . . ?
C60 C55 C56 115.96(12) . . ?
C60 C55 Ge1 121.45(10) . . ?
C56 C55 Ge1 122.56(10) . . ?
F1 C56 C55 120.00(12) . . ?
F1 C56 C57 117.79(13) . . ?
C55 C56 C57 122.20(14) . . ?
F2 C57 C58 119.51(14) . . ?
F2 C57 C56 120.77(15) . . ?
C58 C57 C56 119.72(14) . . ?
F3 C58 C57 120.09(15) . . ?
F3 C58 C59 119.95(15) . . ?
C57 C58 C59 119.96(13) . . ?
F4 C59 C58 120.19(13) . . ?
F4 C59 C60 121.13(14) . . ?
C58 C59 C60 118.68(14) . . ?
F5 C60 C59 117.56(13) . . ?
F5 C60 C55 119.01(12) . . ?
C59 C60 C55 123.43(13) . . ?

loop_
_geom_bond_atom_site_label_1
_geom_bond_atom_site_label_2
_geom_bond_distance
_geom_bond_site_symmetry_2
_geom_bond_publ_flag
Ru1 C22 2.1643(13) . ?
Ru1 C27 2.2031(13) . ?
Ru1 C23 2.2382(13) . ?
Ru1 C26 2.2451(13) . ?
Ru1 Ge1 2.28155(18) . ?
Ru1 P1 2.2872(3) . ?
Ru1 C24 2.2917(13) . ?
Ru1 C25 2.3016(13) . ?
Ge1 C55 1.9772(13) . ?
Ge1 C1 1.9972(13) . ?
P1 C43 1.8386(14) . ?
P1 C49 1.8423(13) . ?
P1 C37 1.8448(14) . ?
F1 C56 1.3480(17) . ?
C1 C2 1.4090(19) . ?
C1 C6 1.4190(18) . ?
F2 C57 1.3444(17) . ?
C2 C3 1.4032(18) . ?
C2 C7 1.5036(19) . ?
F3 C58 1.3464(16) . ?
C3 C4 1.388(2) . ?
C3 H3 0.9500 . ?
F4 C59 1.3449(17) . ?
C4 C5 1.391(2) . ?
C4 H4 0.9500 . ?
F5 C60 1.3472(16) . ?
C5 C6 1.3951(18) . ?
C5 H5 0.9500 . ?
C6 C22 1.5036(19) . ?
C7 C12 1.4055(19) . ?
C7 C8 1.4205(19) . ?
C8 C9 1.390(2) . ?
C8 C13 1.528(2) . ?
C9 C10 1.389(2) . ?
C9 H9 0.9500 . ?
C10 C11 1.390(2) . ?
C10 C16 1.522(2) . ?
C11 C12 1.4050(19) . ?
C11 H11 0.9500 . ?
C12 C19 1.523(2) . ?
C13 C15 1.534(2) . ?
C13 C14 1.535(2) . ?
C13 H13 1.0000 . ?
C14 H14A 0.9800 . ?
C14 H14B 0.9800 . ?
C14 H14C 0.9800 . ?
C15 H15A 0.9800 . ?
C15 H15B 0.9800 . ?
C15 H15C 0.9800 . ?
C16 C17 1.503(3) . ?
C16 C18 1.531(3) . ?
C16 H16 1.0000 . ?
C17 H17A 0.9800 . ?
C17 H17B 0.9800 . ?
C17 H17C 0.9800 . ?
C18 H18A 0.9800 . ?
C18 H18B 0.9800 . ?
C18 H18C 0.9800 . ?
C19 C21 1.535(2) . ?
C19 C20 1.537(2) . ?
C19 H19 1.0000 . ?
C20 H20A 0.9800 . ?
C20 H20B 0.9800 . ?
C20 H20C 0.9800 . ?
C21 H21A 0.9800 . ?
C21 H21B 0.9800 . ?
C21 H21C 0.9800 . ?
C22 C23 1.4385(19) . ?
C22 C27 1.4454(19) . ?
C23 C24 1.4220(19) . ?
C23 C28 1.5180(19) . ?
C24 C25 1.4179(19) . ?
C24 H24 1.0000 . ?
C25 C26 1.418(2) . ?
C25 C31 1.5189(19) . ?
C26 C27 1.416(2) . ?
C26 H26 1.0000 . ?
C27 C34 1.520(2) . ?
C28 C30 1.527(2) . ?
C28 C29 1.540(2) . ?
C28 H28 1.0000 . ?
C29 H29A 0.9800 . ?
C29 H29B 0.9800 . ?
C29 H29C 0.9800 . ?
C30 H30A 0.9800 . ?
C30 H30B 0.9800 . ?
C30 H30C 0.9800 . ?
C31 C32 1.523(2) . ?
C31 C33 1.539(2) . ?
C31 H31 1.0000 . ?
C32 H32A 0.9800 . ?
C32 H32B 0.9800 . ?
C32 H32C 0.9800 . ?
C33 H33A 0.9800 . ?
C33 H33B 0.9800 . ?
C33 H33C 0.9800 . ?
C34 C36 1.524(2) . ?
C34 C35 1.535(2) . ?
C34 H34 1.0000 . ?
C35 H35A 0.9800 . ?
C35 H35B 0.9800 . ?
C35 H35C 0.9800 . ?
C36 H36A 0.9800 . ?
C36 H36B 0.9800 . ?
C36 H36C 0.9800 . ?
C37 C38 1.391(2) . ?
C37 C42 1.4014(19) . ?
C38 C39 1.393(2) . ?
C38 H38 0.9500 . ?
C39 C40 1.384(2) . ?
C39 H39 0.9500 . ?
C40 C41 1.389(3) . ?
C40 H40 0.9500 . ?
C41 C42 1.389(2) . ?
C41 H41 0.9500 . ?
C42 H42 0.9500 . ?
C43 C44 1.395(2) . ?
C43 C48 1.401(2) . ?
C44 C45 1.395(2) . ?
C44 H44 0.9500 . ?
C45 C46 1.379(2) . ?
C45 H45 0.9500 . ?
C46 C47 1.394(2) . ?
C46 H46 0.9500 . ?
C47 C48 1.387(2) . ?
C47 H47 0.9500 . ?
C48 H48 0.9500 . ?
C49 C50 1.392(2) . ?
C49 C54 1.399(2) . ?
C50 C51 1.394(2) . ?
C50 H50 0.9500 . ?
C51 C52 1.384(2) . ?
C51 H51 0.9500 . ?
C52 C53 1.387(2) . ?
C52 H52 0.9500 . ?
C53 C54 1.3889(19) . ?
C53 H53 0.9500 . ?
C54 H54 0.9500 . ?
C55 C60 1.3807(19) . ?
C55 C56 1.3819(19) . ?
C56 C57 1.385(2) . ?
C57 C58 1.372(2) . ?
C58 C59 1.378(2) . ?
C59 C60 1.3793(19) . ?
